data_4503879
loop_
_publ_author_name
'Ikeda, Taichi'
'Asakawa, Masumi'
'Miyake, Koji'
'Goto, Midori'
'Shimizu, Toshimi'

_publ_section_title
;
 Scanning tunneling microscopy observation of self-assembled monolayers of
 strapped porphyrins.
;
_journal_issue 22
_journal_name_full 'Langmuir : the ACS journal of surfaces and colloids'
_journal_page_first 12877
_journal_page_last 12882
_journal_paper_doi 10.1021/la801508k
_journal_volume 24
_journal_year 2008
_chemical_formula_moiety '2(C54 H38 N4 O4 Zn), 0.5(C6 H14), C H Cl3 '
_chemical_formula_sum 'C112 H84 Cl3 N8 O8 Zn2'
_chemical_formula_weight 1907.1
_chemical_name_systematic
; 
 ? 
;
_space_group_IT_number 2
_symmetry_cell_setting triclinic
_symmetry_space_group_name_Hall '-P 1'
_symmetry_space_group_name_H-M 'P -1'
_atom_sites_solution_hydrogens geom
_atom_sites_solution_primary direct
_atom_sites_solution_secondary difmap
_audit_creation_method SHELXL-97
_cell_angle_alpha 73.568(1)
_cell_angle_beta 79.139(1)
_cell_angle_gamma 79.197(1)
_cell_formula_units_Z 2
_cell_length_a 13.8138(6)
_cell_length_b 18.9434(8)
_cell_length_c 19.3377(8)
_cell_measurement_reflns_used 8815
_cell_measurement_temperature 183(2)
_cell_measurement_theta_max 26.99
_cell_measurement_theta_min 2.219
_cell_volume 4718.1(3)
_computing_cell_refinement 'Bruker SMART'
_computing_data_collection 'Bruker SMART'
_computing_data_reduction 'Bruker SAINT'
_computing_molecular_graphics 'Bruker SHELXTL'
_computing_publication_material 'Bruker SHELXTL'
_computing_structure_refinement 'SHELXL-97 (Sheldrick, 1997)'
_computing_structure_solution 'SHELXS-97 (Sheldrick, 1990)'
_diffrn_ambient_temperature 183(2)
_diffrn_detector_area_resol_mean 8.366
_diffrn_measured_fraction_theta_full 0.988
_diffrn_measured_fraction_theta_max 0.871
_diffrn_measurement_device_type 'CCD area detector'
_diffrn_measurement_method 'phi and omega scans'
_diffrn_radiation_monochromator graphite
_diffrn_radiation_source 'rotatory anode'
_diffrn_radiation_type MoK\a
_diffrn_radiation_wavelength 0.71069
_diffrn_reflns_av_R_equivalents 0.0213
_diffrn_reflns_av_sigmaI/netI 0.0528
_diffrn_reflns_limit_h_max 18
_diffrn_reflns_limit_h_min -18
_diffrn_reflns_limit_k_max 23
_diffrn_reflns_limit_k_min -23
_diffrn_reflns_limit_l_max 11
_diffrn_reflns_limit_l_min -24
_diffrn_reflns_number 29100
_diffrn_reflns_theta_full 26.22
_diffrn_reflns_theta_max 28.30
_diffrn_reflns_theta_min 1.75
_diffrn_standards_decay_% 0.00
_diffrn_standards_interval_time 362
_diffrn_standards_number 166
_exptl_absorpt_coefficient_mu 0.658
_exptl_absorpt_correction_T_max 0.9920
_exptl_absorpt_correction_T_min 0.9064
_exptl_absorpt_correction_type empirical
_exptl_absorpt_process_details sadabs
_exptl_crystal_colour red
_exptl_crystal_density_diffrn 1.342
_exptl_crystal_density_method 'not measured'
_exptl_crystal_description plate
_exptl_crystal_F_000 1974
_exptl_crystal_size_max 0.25
_exptl_crystal_size_mid 0.10
_exptl_crystal_size_min 0.02
_refine_diff_density_max 1.499
_refine_diff_density_min -0.767
_refine_diff_density_rms 0.111
_refine_ls_extinction_method none
_refine_ls_goodness_of_fit_ref 1.033
_refine_ls_hydrogen_treatment constr
_refine_ls_matrix_type full
_refine_ls_number_parameters 1184
_refine_ls_number_reflns 20470
_refine_ls_number_restraints 0
_refine_ls_restrained_S_all 1.033
_refine_ls_R_factor_all 0.0906
_refine_ls_R_factor_gt 0.0639
_refine_ls_shift/su_max 0.007
_refine_ls_shift/su_mean 0.001
_refine_ls_structure_factor_coef Fsqd
_refine_ls_weighting_details 'calc w=1/[\s^2^(Fo^2^)+(0.1400P)^2^+1.5030P] where P=(Fo^2^+2Fc^2^)/3'
_refine_ls_weighting_scheme calc
_refine_ls_wR_factor_gt 0.1905
_refine_ls_wR_factor_ref 0.2135
_reflns_number_gt 14656
_reflns_number_total 20470
_reflns_threshold_expression >2sigma(I)
_cod_data_source_file la801508k_si_003.cif
_cod_data_source_block ikedac
_cod_depositor_comments
;
The following automatic conversions were performed:

'_symmetry_cell_setting' value 'Triclinic' changed to 'triclinic'
according to /home/saulius/struct/CIF-dictionaries/cif_core.dic
dictionary named 'cif_core.dic' version 2.4.1 from 2010-06-29.

Automatic conversion script
Id: cif_fix_values 1715 2011-07-08 13:25:40Z adriana 
;
_cod_database_code 4503879

loop_
_symmetry_equiv_pos_as_xyz
'x, y, z'
'-x, -y, -z'

loop_
_atom_site_label
_atom_site_type_symbol
_atom_site_fract_x
_atom_site_fract_y
_atom_site_fract_z
_atom_site_U_iso_or_equiv
_atom_site_adp_type
_atom_site_occupancy
_atom_site_symmetry_multiplicity
_atom_site_calc_flag
_atom_site_refinement_flags
Zn1 Zn 0.14774(3) 0.04226(2) 0.39759(2) 0.02672(11) Uani 1 1 d .
Zn2 Zn 0.64725(3) 0.39627(2) 0.04429(2) 0.02758(12) Uani 1 1 d .
Cl1 Cl 0.75201(13) -0.02738(9) 1.03254(9) 0.0853(5) Uani 1 1 d .
Cl2 Cl 0.83979(14) 0.09992(9) 0.94145(12) 0.1022(6) Uani 1 1 d .
Cl3 Cl 0.67651(10) 0.05733(9) 0.89956(7) 0.0708(4) Uani 1 1 d .
O1 O -0.0906(2) 0.02219(15) 0.21833(14) 0.0409(6) Uani 1 1 d .
O2 O 0.0627(3) 0.0831(2) 0.1201(4) 0.120(2) Uani 1 1 d .
O3 O 0.2906(4) 0.2697(2) 0.1841(2) 0.0847(12) Uani 1 1 d .
O4 O 0.4046(4) 0.2264(3) 0.29312(19) 0.110(2) Uani 1 1 d .
O5 O 0.7948(2) 0.21152(17) 0.19729(15) 0.0506(7) Uani 1 1 d .
O6 O 0.8721(2) 0.29989(15) 0.25860(15) 0.0450(7) Uani 1 1 d .
O7 O 0.5062(3) 0.08831(18) 0.12763(18) 0.0574(8) Uani 1 1 d .
O8 O 0.4233(2) 0.20979(14) 0.00973(15) 0.0414(6) Uani 1 1 d .
N1 N 0.1528(2) 0.13566(15) 0.42774(15) 0.0274(6) Uani 1 1 d .
N2 N 0.2983(2) 0.02255(15) 0.38178(15) 0.0274(6) Uani 1 1 d .
N3 N 0.14348(19) -0.04016(15) 0.35041(15) 0.0264(6) Uani 1 1 d .
N4 N -0.00310(19) 0.06215(15) 0.41331(14) 0.0253(6) Uani 1 1 d .
N5 N 0.6507(2) 0.42525(15) 0.13701(16) 0.0283(6) Uani 1 1 d .
N6 N 0.79813(19) 0.37918(15) 0.02620(15) 0.0274(6) Uani 1 1 d .
N7 N 0.6441(2) 0.34938(15) -0.03740(16) 0.0281(6) Uani 1 1 d .
N8 N 0.49653(19) 0.41323(15) 0.06225(15) 0.0268(6) Uani 1 1 d .
C1 C 0.0725(3) 0.18567(19) 0.44638(18) 0.0294(7) Uani 1 1 d .
C2 C 0.1081(3) 0.2503(2) 0.4518(2) 0.0344(8) Uani 1 1 d .
H2 H 0.0682 0.2934 0.4630 0.041 Uiso 1 1 calc R
C3 C 0.2078(3) 0.2387(2) 0.4380(2) 0.0347(8) Uani 1 1 d .
H3 H 0.2515 0.2722 0.4372 0.042 Uiso 1 1 calc R
C4 C 0.2364(3) 0.16638(19) 0.42486(18) 0.0302(7) Uani 1 1 d .
C5 C 0.3348(2) 0.13121(19) 0.41374(18) 0.0301(7) Uani 1 1 d .
C6 C 0.3621(2) 0.0620(2) 0.39742(18) 0.0297(7) Uani 1 1 d .
C7 C 0.4630(3) 0.0251(2) 0.3868(2) 0.0340(8) Uani 1 1 d .
H7 H 0.5208 0.0399 0.3954 0.041 Uiso 1 1 calc R
C8 C 0.4600(3) -0.0345(2) 0.36226(19) 0.0331(7) Uani 1 1 d .
H8 H 0.5154 -0.0692 0.3503 0.040 Uiso 1 1 calc R
C9 C 0.3570(2) -0.03555(19) 0.35762(18) 0.0276(7) Uani 1 1 d .
C10 C 0.3237(2) -0.08345(19) 0.32712(18) 0.0288(7) Uani 1 1 d .
C11 C 0.2239(2) -0.08215(18) 0.32048(18) 0.0270(7) Uani 1 1 d .
C12 C 0.1899(3) -0.1243(2) 0.28017(19) 0.0334(7) Uani 1 1 d .
H12 H 0.2304 -0.1573 0.2540 0.040 Uiso 1 1 calc R
C13 C 0.0894(3) -0.1077(2) 0.28683(19) 0.0320(7) Uani 1 1 d .
H13 H 0.0462 -0.1266 0.2659 0.038 Uiso 1 1 calc R
C14 C 0.0604(2) -0.05578(18) 0.33200(18) 0.0275(7) Uani 1 1 d .
C15 C -0.0386(2) -0.02969(19) 0.35673(17) 0.0267(7) Uani 1 1 d .
C16 C -0.0666(2) 0.02142(18) 0.39954(17) 0.0267(7) Uani 1 1 d .
C17 C -0.1671(2) 0.0440(2) 0.43117(19) 0.0323(7) Uani 1 1 d .
H17 H -0.2248 0.0236 0.4311 0.039 Uiso 1 1 calc R
C18 C -0.1630(2) 0.1003(2) 0.46107(19) 0.0311(7) Uani 1 1 d .
H18 H -0.2176 0.1262 0.4862 0.037 Uiso 1 1 calc R
C19 C -0.0614(2) 0.11329(19) 0.44771(17) 0.0272(7) Uani 1 1 d .
C20 C -0.0270(2) 0.17380(19) 0.45996(18) 0.0285(7) Uani 1 1 d .
C21 C 0.4012(2) -0.1359(2) 0.2941(2) 0.0339(8) Uani 1 1 d .
C22 C 0.4073(3) -0.2113(2) 0.3237(3) 0.0494(10) Uani 1 1 d .
H22 H 0.3617 -0.2309 0.3649 0.059 Uiso 1 1 calc R
C23 C 0.4812(4) -0.2590(3) 0.2926(3) 0.0627(14) Uani 1 1 d .
H23 H 0.4863 -0.3111 0.3139 0.075 Uiso 1 1 calc R
C24 C 0.5462(3) -0.2324(3) 0.2324(3) 0.0646(15) Uani 1 1 d .
H24 H 0.5949 -0.2658 0.2113 0.078 Uiso 1 1 calc R
C25 C 0.5410(3) -0.1574(3) 0.2024(3) 0.0551(12) Uani 1 1 d .
H25 H 0.5871 -0.1386 0.1611 0.066 Uiso 1 1 calc R
C26 C 0.4683(3) -0.1084(3) 0.2325(2) 0.0420(9) Uani 1 1 d .
H26 H 0.4642 -0.0564 0.2112 0.050 Uiso 1 1 calc R
C27 C -0.1032(3) 0.23179(19) 0.4867(2) 0.0319(7) Uani 1 1 d .
C28 C -0.1717(3) 0.2764(2) 0.4435(2) 0.0393(9) Uani 1 1 d .
H28 H -0.1727 0.2690 0.3971 0.047 Uiso 1 1 calc R
C29 C -0.2388(3) 0.3317(2) 0.4673(3) 0.0470(10) Uani 1 1 d .
H29 H -0.2848 0.3628 0.4367 0.056 Uiso 1 1 calc R
C30 C -0.2391(3) 0.3417(2) 0.5357(2) 0.0472(10) Uani 1 1 d .
H30 H -0.2862 0.3788 0.5525 0.057 Uiso 1 1 calc R
C31 C -0.1710(3) 0.2978(2) 0.5788(2) 0.0467(10) Uani 1 1 d .
H31 H -0.1706 0.3047 0.6255 0.056 Uiso 1 1 calc R
C32 C -0.1031(3) 0.2435(2) 0.5543(2) 0.0409(9) Uani 1 1 d .
H32 H -0.0555 0.2139 0.5843 0.049 Uiso 1 1 calc R
C33 C 0.4176(3) 0.1716(2) 0.4135(2) 0.0332(8) Uani 1 1 d .
C34 C 0.4656(3) 0.1591(3) 0.4728(2) 0.0488(10) Uani 1 1 d .
H34 H 0.4433 0.1252 0.5170 0.059 Uiso 1 1 calc R
C35 C 0.5460(4) 0.1948(3) 0.4697(3) 0.0650(14) Uani 1 1 d .
H35 H 0.5788 0.1853 0.5111 0.078 Uiso 1 1 calc R
C36 C 0.5775(3) 0.2446(3) 0.4051(3) 0.0562(12) Uani 1 1 d .
H36 H 0.6322 0.2695 0.4024 0.067 Uiso 1 1 calc R
C37 C 0.5310(3) 0.2585(3) 0.3451(3) 0.0543(11) Uani 1 1 d .
H37 H 0.5523 0.2933 0.3012 0.065 Uiso 1 1 calc R
C38 C 0.4520(3) 0.2207(3) 0.3498(2) 0.0475(10) Uani 1 1 d .
C39 C 0.4377(4) 0.2638(2) 0.2225(2) 0.0505(11) Uani 1 1 d .
H39A H 0.5104 0.2490 0.2115 0.061 Uiso 1 1 calc R
H39B H 0.4254 0.3179 0.2182 0.061 Uiso 1 1 calc R
C40 C 0.3884(5) 0.2479(4) 0.1703(3) 0.0783(16) Uani 1 1 d .
H40A H 0.4147 0.2745 0.1204 0.094 Uiso 1 1 calc R
H40B H 0.4012 0.1939 0.1737 0.094 Uiso 1 1 calc R
C41 C 0.2277(4) 0.2196(4) 0.1712(3) 0.0786(17) Uani 1 1 d .
C42 C 0.2348(6) 0.1512(5) 0.2047(4) 0.098(2) Uani 1 1 d .
H42 H 0.2808 0.1331 0.2387 0.117 Uiso 1 1 calc R
C43 C 0.1799(6) 0.1006(3) 0.1951(3) 0.098(3) Uani 1 1 d .
H43 H 0.1848 0.0505 0.2237 0.118 Uiso 1 1 calc R
C44 C 0.1128(4) 0.1291(3) 0.1377(3) 0.0694(16) Uani 1 1 d .
C45 C 0.1104(3) 0.2048(3) 0.1033(3) 0.0515(11) Uani 1 1 d .
H45 H 0.0680 0.2276 0.0673 0.062 Uiso 1 1 calc R
C46 C 0.1680(4) 0.2459(3) 0.1208(3) 0.0606(12) Uani 1 1 d .
H46 H 0.1653 0.2969 0.0953 0.073 Uiso 1 1 calc R
C47 C -0.0374(4) 0.1063(3) 0.1082(3) 0.0652(14) Uani 1 1 d .
H47A H -0.0409 0.1238 0.0553 0.078 Uiso 1 1 calc R
H47B H -0.0669 0.1478 0.1308 0.078 Uiso 1 1 calc R
C48 C -0.0945(4) 0.0405(3) 0.1422(2) 0.0501(10) Uani 1 1 d .
H48A H -0.1644 0.0541 0.1326 0.060 Uiso 1 1 calc R
H48B H -0.0633 -0.0021 0.1218 0.060 Uiso 1 1 calc R
C49 C -0.1189(2) -0.05857(19) 0.33479(19) 0.0291(7) Uani 1 1 d .
C50 C -0.1707(3) -0.1116(2) 0.3834(2) 0.0370(8) Uani 1 1 d .
H50 H -0.1566 -0.1288 0.4321 0.044 Uiso 1 1 calc R
C51 C -0.2435(3) -0.1410(2) 0.3632(2) 0.0427(9) Uani 1 1 d .
H51 H -0.2784 -0.1776 0.3978 0.051 Uiso 1 1 calc R
C52 C -0.2639(3) -0.1162(2) 0.2929(2) 0.0425(9) Uani 1 1 d .
H52 H -0.3128 -0.1362 0.2786 0.051 Uiso 1 1 calc R
C53 C -0.2137(3) -0.0624(2) 0.2427(2) 0.0389(8) Uani 1 1 d .
H53 H -0.2283 -0.0453 0.1942 0.047 Uiso 1 1 calc R
C54 C -0.1419(3) -0.0334(2) 0.26355(19) 0.0314(7) Uani 1 1 d .
C55 C 0.5701(2) 0.44562(19) 0.18497(19) 0.0299(7) Uani 1 1 d .
C56 C 0.6042(3) 0.4514(2) 0.2488(2) 0.0349(8) Uani 1 1 d .
H56 H 0.5636 0.4633 0.2906 0.042 Uiso 1 1 calc R
C57 C 0.7043(3) 0.4370(2) 0.2383(2) 0.0350(8) Uani 1 1 d .
H57 H 0.7475 0.4370 0.2711 0.042 Uiso 1 1 calc R
C58 C 0.7335(2) 0.42142(19) 0.16825(19) 0.0294(7) Uani 1 1 d .
C59 C 0.8324(2) 0.40943(19) 0.13433(18) 0.0286(7) Uani 1 1 d .
C60 C 0.8607(2) 0.39310(18) 0.06696(19) 0.0289(7) Uani 1 1 d .
C61 C 0.9628(2) 0.3816(2) 0.0313(2) 0.0325(7) Uani 1 1 d .
H61 H 1.0205 0.3884 0.0473 0.039 Uiso 1 1 calc R
C62 C 0.9602(3) 0.3592(2) -0.0285(2) 0.0338(8) Uani 1 1 d .
H62 H 1.0159 0.3478 -0.0627 0.041 Uiso 1 1 calc R
C63 C 0.8577(2) 0.35595(18) -0.03102(19) 0.0289(7) Uani 1 1 d .
C64 C 0.8241(2) 0.32715(19) -0.07999(19) 0.0300(7) Uani 1 1 d .
C65 C 0.7247(2) 0.32025(19) -0.07972(19) 0.0294(7) Uani 1 1 d .
C66 C 0.6912(3) 0.2814(2) -0.1228(2) 0.0342(8) Uani 1 1 d .
H66 H 0.7319 0.2562 -0.1564 0.041 Uiso 1 1 calc R
C67 C 0.5913(3) 0.28720(19) -0.1065(2) 0.0327(7) Uani 1 1 d .
H67 H 0.5488 0.2661 -0.1259 0.039 Uiso 1 1 calc R
C68 C 0.5605(2) 0.33113(18) -0.05431(19) 0.0286(7) Uani 1 1 d .
C69 C 0.4623(2) 0.35595(19) -0.02873(19) 0.0285(7) Uani 1 1 d .
C70 C 0.4339(2) 0.39968(18) 0.02125(19) 0.0294(7) Uani 1 1 d .
C71 C 0.3332(3) 0.4311(2) 0.0441(2) 0.0360(8) Uani 1 1 d .
H71 H 0.2756 0.4301 0.0244 0.043 Uiso 1 1 calc R
C72 C 0.3359(3) 0.4623(2) 0.0986(2) 0.0360(8) Uani 1 1 d .
H72 H 0.2810 0.4883 0.1232 0.043 Uiso 1 1 calc R
C73 C 0.4382(2) 0.44838(18) 0.1123(2) 0.0308(7) Uani 1 1 d .
C74 C 0.4705(2) 0.46060(18) 0.1719(2) 0.0302(7) Uani 1 1 d .
C75 C 0.9009(3) 0.2988(2) -0.1359(2) 0.0350(8) Uani 1 1 d .
C76 C 0.9720(3) 0.2374(2) -0.1154(3) 0.0442(9) Uani 1 1 d .
H76 H 0.9732 0.2136 -0.0651 0.053 Uiso 1 1 calc R
C77 C 1.0409(3) 0.2103(3) -0.1666(3) 0.0570(13) Uani 1 1 d .
H77 H 1.0887 0.1680 -0.1516 0.068 Uiso 1 1 calc R
C78 C 1.0403(4) 0.2446(4) -0.2389(3) 0.0708(17) Uani 1 1 d .
H78 H 1.0879 0.2260 -0.2741 0.085 Uiso 1 1 calc R
C79 C 0.9716(4) 0.3055(4) -0.2611(3) 0.0703(15) Uani 1 1 d .
H79 H 0.9718 0.3289 -0.3115 0.084 Uiso 1 1 calc R
C80 C 0.9006(3) 0.3332(3) -0.2090(2) 0.0521(11) Uani 1 1 d .
H80 H 0.8529 0.3754 -0.2241 0.063 Uiso 1 1 calc R
C81 C 0.3945(3) 0.4880(2) 0.2283(2) 0.0346(8) Uani 1 1 d .
C82 C 0.3214(3) 0.4467(2) 0.2695(3) 0.0473(10) Uani 1 1 d .
H82 H 0.3158 0.4015 0.2594 0.057 Uiso 1 1 calc R
C83 C 0.2563(3) 0.4698(3) 0.3247(3) 0.0537(12) Uani 1 1 d .
H83 H 0.2085 0.4393 0.3536 0.064 Uiso 1 1 calc R
C84 C 0.2598(3) 0.5360(3) 0.3384(2) 0.0490(10) Uani 1 1 d .
H84 H 0.2134 0.5525 0.3755 0.059 Uiso 1 1 calc R
C85 C 0.3310(3) 0.5784(2) 0.2982(2) 0.0476(10) Uani 1 1 d .
H85 H 0.3345 0.6242 0.3079 0.057 Uiso 1 1 calc R
C86 C 0.3984(3) 0.5549(2) 0.2432(2) 0.0395(9) Uani 1 1 d .
H86 H 0.4474 0.5849 0.2155 0.047 Uiso 1 1 calc R
C87 C 0.9147(2) 0.4106(2) 0.1747(2) 0.0325(7) Uani 1 1 d .
C88 C 0.9740(3) 0.4663(2) 0.1516(3) 0.0458(10) Uani 1 1 d .
H88 H 0.9579 0.5081 0.1127 0.055 Uiso 1 1 calc R
C89 C 1.0569(3) 0.4620(3) 0.1844(3) 0.0620(13) Uani 1 1 d .
H89 H 1.0973 0.5007 0.1682 0.074 Uiso 1 1 calc R
C90 C 1.0800(4) 0.4011(4) 0.2408(3) 0.0685(15) Uani 1 1 d .
H90 H 1.1376 0.3973 0.2625 0.082 Uiso 1 1 calc R
C91 C 1.0200(3) 0.3452(3) 0.2662(3) 0.0592(13) Uani 1 1 d .
H91 H 1.0357 0.3037 0.3055 0.071 Uiso 1 1 calc R
C92 C 0.9369(3) 0.3509(2) 0.2335(2) 0.0384(8) Uani 1 1 d .
C93 C 0.9117(3) 0.2243(2) 0.2652(2) 0.0463(10) Uani 1 1 d .
H93A H 0.9422 0.2034 0.3104 0.056 Uiso 1 1 calc R
H93B H 0.9635 0.2191 0.2232 0.056 Uiso 1 1 calc R
C94 C 0.8271(3) 0.1842(2) 0.2671(2) 0.0462(10) Uani 1 1 d .
H94A H 0.8493 0.1300 0.2772 0.055 Uiso 1 1 calc R
H94B H 0.7720 0.1940 0.3056 0.055 Uiso 1 1 calc R
C95 C 0.7226(3) 0.1795(2) 0.1830(2) 0.0419(9) Uani 1 1 d .
C96 C 0.6723(3) 0.1249(2) 0.2335(2) 0.0446(9) Uani 1 1 d .
H96 H 0.6857 0.1084 0.2824 0.054 Uiso 1 1 calc R
C97 C 0.6036(3) 0.0955(2) 0.2119(2) 0.0462(10) Uani 1 1 d .
H97 H 0.5702 0.0579 0.2463 0.055 Uiso 1 1 calc R
C98 C 0.5814(3) 0.1189(2) 0.1416(2) 0.0438(9) Uani 1 1 d .
C99 C 0.6305(3) 0.1742(2) 0.0910(2) 0.0455(9) Uani 1 1 d .
H99 H 0.6152 0.1917 0.0426 0.055 Uiso 1 1 calc R
C100 C 0.7013(3) 0.2028(2) 0.1122(2) 0.0438(9) Uani 1 1 d .
H100 H 0.7363 0.2393 0.0775 0.053 Uiso 1 1 calc R
C101 C 0.5033(4) 0.0861(2) 0.0562(3) 0.0557(12) Uani 1 1 d .
H10A H 0.5045 0.0340 0.0552 0.067 Uiso 1 1 calc R
H10B H 0.5635 0.1042 0.0244 0.067 Uiso 1 1 calc R
C102 C 0.4116(3) 0.1331(2) 0.0265(3) 0.0467(10) Uani 1 1 d .
H10C H 0.4028 0.1203 -0.0179 0.056 Uiso 1 1 calc R
H10D H 0.3518 0.1233 0.0631 0.056 Uiso 1 1 calc R
C103 C 0.3617(3) 0.2598(2) -0.03499(19) 0.0326(7) Uani 1 1 d .
C104 C 0.2844(3) 0.2410(2) -0.0598(2) 0.0395(9) Uani 1 1 d .
H104 H 0.2704 0.1912 -0.0444 0.047 Uiso 1 1 calc R
C105 C 0.2278(3) 0.2944(2) -0.1067(2) 0.0439(9) Uani 1 1 d .
H105 H 0.1752 0.2811 -0.1236 0.053 Uiso 1 1 calc R
C106 C 0.2471(3) 0.3669(2) -0.1291(3) 0.0469(10) Uani 1 1 d .
H106 H 0.2084 0.4037 -0.1615 0.056 Uiso 1 1 calc R
C107 C 0.3241(3) 0.3853(2) -0.1035(2) 0.0405(9) Uani 1 1 d .
H107 H 0.3374 0.4353 -0.1190 0.049 Uiso 1 1 calc R
C108 C 0.3818(2) 0.3335(2) -0.05641(19) 0.0310(7) Uani 1 1 d .
C109 C 0.7814(4) 0.0266(3) 0.9432(3) 0.0651(14) Uani 1 1 d .
H109 H 0.8291 -0.0059 0.9156 0.078 Uiso 1 1 calc R
C112 C 0.4559(13) 0.4179(10) 0.4704(9) 0.232(7) Uiso 1 1 d .
H11A H 0.5196 0.3847 0.4637 0.278 Uiso 1 1 calc R
H11B H 0.4382 0.4454 0.4217 0.278 Uiso 1 1 calc R
C110 C 0.4669(13) 0.4719(11) 0.5121(11) 0.256(8) Uiso 1 1 d .
H11C H 0.3993 0.4989 0.5220 0.308 Uiso 1 1 calc R
H11D H 0.4843 0.4410 0.5599 0.308 Uiso 1 1 calc R
C111 C 0.3741(15) 0.3719(13) 0.5135(13) 0.314(11) Uiso 1 1 d .
H11E H 0.3956 0.3405 0.5593 0.472 Uiso 1 1 calc R
H11F H 0.3612 0.3405 0.4848 0.472 Uiso 1 1 calc R
H11G H 0.3132 0.4053 0.5241 0.472 Uiso 1 1 calc R

loop_
_atom_site_aniso_label
_atom_site_aniso_U_11
_atom_site_aniso_U_22
_atom_site_aniso_U_33
_atom_site_aniso_U_23
_atom_site_aniso_U_13
_atom_site_aniso_U_12
Zn1 0.0211(2) 0.0321(2) 0.0287(2) -0.01110(16) -0.00287(15) -0.00368(15)
Zn2 0.01910(19) 0.0319(2) 0.0337(2) -0.01291(17) -0.00218(15) -0.00342(14)
Cl1 0.1031(12) 0.0714(9) 0.0875(10) 0.0035(8) -0.0466(9) -0.0316(8)
Cl2 0.1052(13) 0.0711(10) 0.1435(16) -0.0109(10) -0.0460(12) -0.0424(9)
Cl3 0.0575(7) 0.1024(11) 0.0522(7) -0.0143(7) -0.0080(6) -0.0194(7)
O1 0.0461(15) 0.0450(15) 0.0325(13) -0.0001(12) -0.0146(12) -0.0150(12)
O2 0.063(3) 0.063(3) 0.215(6) -0.051(3) 0.056(3) -0.017(2)
O3 0.091(3) 0.076(3) 0.085(3) -0.019(2) -0.023(2) 0.002(2)
O4 0.120(3) 0.184(5) 0.0391(18) 0.027(2) -0.027(2) -0.125(4)
O5 0.0581(18) 0.0550(18) 0.0370(15) 0.0018(13) -0.0158(13) -0.0158(14)
O6 0.0382(15) 0.0443(16) 0.0447(16) -0.0006(13) -0.0082(12) -0.0011(12)
O7 0.064(2) 0.0543(19) 0.0548(19) -0.0054(15) -0.0090(16) -0.0229(16)
O8 0.0473(16) 0.0306(13) 0.0487(16) -0.0034(12) -0.0145(13) -0.0141(11)
N1 0.0243(13) 0.0308(14) 0.0290(14) -0.0114(12) -0.0008(11) -0.0061(11)
N2 0.0243(14) 0.0310(14) 0.0276(14) -0.0063(12) -0.0040(11) -0.0072(11)
N3 0.0201(13) 0.0331(15) 0.0271(14) -0.0100(12) -0.0029(10) -0.0033(11)
N4 0.0225(13) 0.0287(14) 0.0247(13) -0.0067(11) -0.0037(10) -0.0035(10)
N5 0.0204(13) 0.0306(14) 0.0340(15) -0.0094(12) -0.0023(11) -0.0037(11)
N6 0.0202(13) 0.0313(14) 0.0298(14) -0.0077(12) -0.0016(11) -0.0034(11)
N7 0.0215(13) 0.0290(14) 0.0348(15) -0.0097(12) -0.0026(11) -0.0052(11)
N8 0.0214(13) 0.0265(14) 0.0338(15) -0.0108(12) -0.0010(11) -0.0051(10)
C1 0.0306(17) 0.0301(17) 0.0289(17) -0.0094(14) -0.0059(13) -0.0033(13)
C2 0.0367(19) 0.0301(18) 0.040(2) -0.0134(15) -0.0075(15) -0.0042(14)
C3 0.0363(19) 0.0326(18) 0.0375(19) -0.0094(15) -0.0045(15) -0.0106(14)
C4 0.0301(17) 0.0345(18) 0.0279(17) -0.0073(14) -0.0053(13) -0.0094(14)
C5 0.0272(17) 0.0362(18) 0.0275(16) -0.0052(14) -0.0020(13) -0.0124(14)
C6 0.0253(16) 0.0360(18) 0.0280(16) -0.0066(14) -0.0031(13) -0.0082(13)
C7 0.0224(16) 0.043(2) 0.0370(19) -0.0093(16) -0.0049(14) -0.0057(14)
C8 0.0249(17) 0.0397(19) 0.0333(18) -0.0087(15) -0.0034(14) -0.0022(14)
C9 0.0212(15) 0.0325(17) 0.0262(16) -0.0045(13) -0.0017(12) -0.0033(12)
C10 0.0252(16) 0.0334(17) 0.0262(16) -0.0072(14) -0.0029(13) -0.0016(13)
C11 0.0254(16) 0.0305(17) 0.0253(16) -0.0077(13) -0.0031(13) -0.0043(13)
C12 0.0309(18) 0.0384(19) 0.0325(18) -0.0142(15) -0.0040(14) -0.0015(14)
C13 0.0303(17) 0.0378(19) 0.0328(18) -0.0147(15) -0.0069(14) -0.0057(14)
C14 0.0264(16) 0.0309(17) 0.0259(16) -0.0071(13) -0.0070(13) -0.0032(13)
C15 0.0244(15) 0.0321(17) 0.0241(15) -0.0049(13) -0.0063(12) -0.0058(13)
C16 0.0250(16) 0.0296(16) 0.0237(15) -0.0040(13) -0.0036(12) -0.0035(12)
C17 0.0232(16) 0.0394(19) 0.0345(18) -0.0093(15) -0.0037(14) -0.0060(14)
C18 0.0238(16) 0.0374(19) 0.0319(18) -0.0126(15) 0.0005(13) -0.0031(13)
C19 0.0221(15) 0.0338(17) 0.0253(16) -0.0101(13) -0.0004(12) -0.0022(13)
C20 0.0282(17) 0.0328(17) 0.0249(16) -0.0088(14) -0.0047(13) -0.0028(13)
C21 0.0192(15) 0.047(2) 0.0399(19) -0.0201(17) -0.0064(14) 0.0001(14)
C22 0.041(2) 0.042(2) 0.066(3) -0.020(2) -0.004(2) -0.0015(17)
C23 0.050(3) 0.048(3) 0.098(4) -0.039(3) -0.012(3) 0.004(2)
C24 0.032(2) 0.092(4) 0.090(4) -0.065(3) -0.014(2) 0.011(2)
C25 0.032(2) 0.093(4) 0.049(2) -0.040(3) -0.0031(18) 0.000(2)
C26 0.0291(19) 0.064(3) 0.035(2) -0.0200(19) -0.0026(15) -0.0039(17)
C27 0.0289(17) 0.0331(18) 0.0355(18) -0.0144(15) 0.0001(14) -0.0048(14)
C28 0.0333(19) 0.049(2) 0.042(2) -0.0236(18) -0.0108(16) 0.0039(16)
C29 0.034(2) 0.051(2) 0.060(3) -0.026(2) -0.0110(18) 0.0083(17)
C30 0.037(2) 0.049(2) 0.058(3) -0.028(2) 0.0025(19) 0.0021(17)
C31 0.056(3) 0.051(2) 0.034(2) -0.0213(19) -0.0013(18) 0.0001(19)
C32 0.046(2) 0.040(2) 0.035(2) -0.0115(17) -0.0081(17) 0.0038(17)
C33 0.0265(17) 0.0397(19) 0.0370(19) -0.0147(16) -0.0021(14) -0.0088(14)
C34 0.040(2) 0.062(3) 0.045(2) -0.004(2) -0.0151(18) -0.0147(19)
C35 0.052(3) 0.082(4) 0.071(3) -0.014(3) -0.029(3) -0.022(3)
C36 0.037(2) 0.063(3) 0.083(3) -0.032(3) -0.013(2) -0.019(2)
C37 0.051(3) 0.062(3) 0.058(3) -0.018(2) 0.000(2) -0.030(2)
C38 0.051(2) 0.061(3) 0.039(2) -0.0119(19) -0.0035(18) -0.032(2)
C39 0.067(3) 0.038(2) 0.040(2) -0.0061(18) -0.005(2) -0.0007(19)
C40 0.082(4) 0.085(4) 0.064(3) -0.004(3) -0.018(3) -0.018(3)
C41 0.068(4) 0.093(5) 0.055(3) -0.009(3) 0.003(3) 0.009(3)
C42 0.090(5) 0.113(6) 0.065(4) -0.015(4) -0.008(3) 0.033(4)
C43 0.112(5) 0.051(3) 0.065(4) 0.030(3) 0.042(4) 0.026(3)
C44 0.049(3) 0.052(3) 0.078(4) 0.000(3) 0.029(3) 0.000(2)
C45 0.041(2) 0.051(3) 0.052(3) 0.001(2) -0.0074(19) -0.0024(19)
C46 0.050(3) 0.076(3) 0.051(3) -0.010(2) -0.005(2) -0.011(2)
C47 0.086(4) 0.061(3) 0.040(2) -0.007(2) 0.003(2) -0.010(3)
C48 0.057(3) 0.057(3) 0.033(2) -0.0092(19) -0.0058(19) -0.006(2)
C49 0.0207(15) 0.0347(18) 0.0335(17) -0.0127(15) -0.0043(13) -0.0013(13)
C50 0.0331(19) 0.048(2) 0.0325(18) -0.0086(16) -0.0048(15) -0.0133(16)
C51 0.033(2) 0.053(2) 0.046(2) -0.0135(19) -0.0023(17) -0.0180(17)
C52 0.0290(18) 0.053(2) 0.056(2) -0.027(2) -0.0094(17) -0.0091(16)
C53 0.0308(18) 0.050(2) 0.041(2) -0.0184(18) -0.0117(16) -0.0012(16)
C54 0.0272(17) 0.0372(19) 0.0309(17) -0.0095(15) -0.0071(14) -0.0032(14)
C55 0.0266(16) 0.0305(17) 0.0330(17) -0.0114(14) 0.0011(13) -0.0057(13)
C56 0.0287(18) 0.042(2) 0.0344(18) -0.0133(16) -0.0008(14) -0.0041(15)
C57 0.0301(18) 0.041(2) 0.0346(19) -0.0119(16) -0.0038(15) -0.0046(15)
C58 0.0254(16) 0.0309(17) 0.0322(17) -0.0084(14) -0.0043(13) -0.0041(13)
C59 0.0229(16) 0.0320(17) 0.0306(17) -0.0071(14) -0.0063(13) -0.0025(13)
C60 0.0231(16) 0.0282(16) 0.0337(18) -0.0056(14) -0.0042(13) -0.0025(12)
C61 0.0196(16) 0.0380(19) 0.0395(19) -0.0102(16) -0.0035(14) -0.0030(13)
C62 0.0241(17) 0.0400(19) 0.0357(19) -0.0093(16) 0.0006(14) -0.0064(14)
C63 0.0229(16) 0.0278(16) 0.0332(17) -0.0064(14) -0.0006(13) -0.0022(12)
C64 0.0253(16) 0.0319(17) 0.0316(17) -0.0085(14) 0.0005(13) -0.0050(13)
C65 0.0252(16) 0.0302(17) 0.0325(17) -0.0079(14) -0.0027(13) -0.0047(13)
C66 0.0329(18) 0.0372(19) 0.0357(19) -0.0162(16) -0.0006(15) -0.0062(15)
C67 0.0319(18) 0.0333(18) 0.0378(19) -0.0128(15) -0.0065(15) -0.0095(14)
C68 0.0267(16) 0.0272(16) 0.0326(17) -0.0053(14) -0.0052(13) -0.0085(13)
C69 0.0227(15) 0.0295(16) 0.0339(17) -0.0053(14) -0.0055(13) -0.0075(12)
C70 0.0215(15) 0.0290(17) 0.0377(18) -0.0072(14) -0.0049(13) -0.0055(12)
C71 0.0222(16) 0.0382(19) 0.050(2) -0.0138(17) -0.0081(15) -0.0032(14)
C72 0.0234(17) 0.0366(19) 0.050(2) -0.0180(17) -0.0024(15) -0.0015(14)
C73 0.0229(16) 0.0283(17) 0.0417(19) -0.0130(15) 0.0000(14) -0.0035(13)
C74 0.0244(16) 0.0274(16) 0.0395(19) -0.0139(15) 0.0016(14) -0.0035(12)
C75 0.0246(17) 0.046(2) 0.041(2) -0.0207(17) 0.0003(15) -0.0094(15)
C76 0.0322(19) 0.040(2) 0.064(3) -0.024(2) -0.0019(18) -0.0043(16)
C77 0.033(2) 0.057(3) 0.092(4) -0.045(3) 0.004(2) -0.0039(19)
C78 0.038(2) 0.108(4) 0.090(4) -0.074(4) 0.016(3) -0.017(3)
C79 0.057(3) 0.112(5) 0.051(3) -0.042(3) 0.009(2) -0.019(3)
C80 0.041(2) 0.074(3) 0.041(2) -0.018(2) -0.0009(18) -0.008(2)
C81 0.0240(16) 0.0386(19) 0.044(2) -0.0190(17) -0.0018(15) -0.0010(14)
C82 0.031(2) 0.050(2) 0.067(3) -0.032(2) 0.0133(19) -0.0135(17)
C83 0.037(2) 0.065(3) 0.064(3) -0.034(2) 0.018(2) -0.018(2)
C84 0.038(2) 0.066(3) 0.049(2) -0.033(2) 0.0039(18) -0.0034(19)
C85 0.047(2) 0.048(2) 0.052(2) -0.028(2) -0.0005(19) -0.0025(18)
C86 0.036(2) 0.036(2) 0.048(2) -0.0174(18) -0.0002(17) -0.0057(15)
C87 0.0229(16) 0.0414(19) 0.0350(18) -0.0141(16) -0.0052(14) -0.0015(14)
C88 0.031(2) 0.051(2) 0.057(3) -0.015(2) -0.0059(18) -0.0103(17)
C89 0.038(2) 0.088(4) 0.075(3) -0.037(3) -0.006(2) -0.023(2)
C90 0.039(2) 0.112(5) 0.068(3) -0.033(3) -0.021(2) -0.015(3)
C91 0.042(2) 0.088(4) 0.048(3) -0.011(2) -0.024(2) -0.003(2)
C92 0.0321(19) 0.049(2) 0.037(2) -0.0145(17) -0.0065(15) -0.0042(16)
C93 0.052(2) 0.046(2) 0.039(2) -0.0114(18) -0.0172(18) 0.0075(18)
C94 0.058(3) 0.042(2) 0.033(2) -0.0034(17) -0.0130(18) 0.0018(19)
C95 0.037(2) 0.040(2) 0.044(2) -0.0048(17) -0.0071(17) -0.0028(16)
C96 0.049(2) 0.043(2) 0.035(2) -0.0042(17) -0.0039(17) -0.0020(18)
C97 0.048(2) 0.036(2) 0.045(2) 0.0012(18) 0.0012(19) -0.0067(17)
C98 0.039(2) 0.036(2) 0.054(2) -0.0085(18) -0.0069(18) -0.0047(16)
C99 0.050(2) 0.041(2) 0.041(2) 0.0015(18) -0.0152(18) -0.0047(18)
C100 0.045(2) 0.037(2) 0.043(2) 0.0042(17) -0.0117(18) -0.0094(17)
C101 0.068(3) 0.036(2) 0.062(3) -0.014(2) 0.000(2) -0.011(2)
C102 0.050(2) 0.038(2) 0.056(3) -0.0060(19) -0.012(2) -0.0185(18)
C103 0.0289(17) 0.0393(19) 0.0332(18) -0.0140(15) -0.0003(14) -0.0106(14)
C104 0.036(2) 0.044(2) 0.046(2) -0.0210(18) 0.0014(17) -0.0169(16)
C105 0.0252(18) 0.058(3) 0.058(3) -0.029(2) -0.0072(17) -0.0073(17)
C106 0.033(2) 0.051(2) 0.062(3) -0.019(2) -0.0191(19) 0.0004(17)
C107 0.0298(18) 0.039(2) 0.055(2) -0.0129(18) -0.0116(17) -0.0035(15)
C108 0.0255(16) 0.0352(18) 0.0352(18) -0.0128(15) -0.0021(14) -0.0079(13)
C109 0.045(3) 0.060(3) 0.096(4) -0.031(3) -0.008(3) -0.005(2)

loop_
_atom_type_symbol
_atom_type_description
_atom_type_scat_dispersion_real
_atom_type_scat_dispersion_imag
_atom_type_scat_source
Zn Zn 0.2839 1.4301 'International Tables Vol C Tables 4.2.6.8 and 6.1.1.4'
O O 0.0106 0.0060 'International Tables Vol C Tables 4.2.6.8 and 6.1.1.4'
N N 0.0061 0.0033 'International Tables Vol C Tables 4.2.6.8 and 6.1.1.4'
H H 0.0000 0.0000 'International Tables Vol C Tables 4.2.6.8 and 6.1.1.4'
C C 0.0033 0.0016 'International Tables Vol C Tables 4.2.6.8 and 6.1.1.4'
Cl Cl 0.1484 0.1585 'International Tables Vol C Tables 4.2.6.8 and 6.1.1.4'

loop_
_geom_angle_atom_site_label_1
_geom_angle_atom_site_label_2
_geom_angle_atom_site_label_3
_geom_angle
_geom_angle_site_symmetry_1
N2 Zn1 N4 179.91(15) .
N2 Zn1 N1 89.97(11) .
N4 Zn1 N1 90.00(11) .
N2 Zn1 N3 89.83(11) .
N4 Zn1 N3 90.19(11) .
N1 Zn1 N3 170.53(11) .
N8 Zn2 N6 179.91(12) .
N8 Zn2 N5 89.93(11) .
N6 Zn2 N5 90.16(11) .
N8 Zn2 N7 90.20(11) .
N6 Zn2 N7 89.71(11) .
N5 Zn2 N7 170.23(11) .
C54 O1 C48 118.6(3) .
C44 O2 C47 119.9(4) .
C40 O3 C41 113.8(5) .
C38 O4 C39 122.6(4) .
C95 O5 C94 118.4(3) .
C92 O6 C93 117.6(3) .
C98 O7 C101 119.5(4) .
C103 O8 C102 117.3(3) .
C4 N1 C1 106.3(3) .
C4 N1 Zn1 126.7(2) .
C1 N1 Zn1 126.6(2) .
C9 N2 C6 106.6(3) .
C9 N2 Zn1 126.7(2) .
C6 N2 Zn1 126.6(2) .
C14 N3 C11 106.9(3) .
C14 N3 Zn1 125.8(2) .
C11 N3 Zn1 126.5(2) .
C16 N4 C19 106.8(3) .
C16 N4 Zn1 126.4(2) .
C19 N4 Zn1 126.4(2) .
C58 N5 C55 106.0(3) .
C58 N5 Zn2 126.7(2) .
C55 N5 Zn2 127.0(2) .
C63 N6 C60 106.7(3) .
C63 N6 Zn2 127.0(2) .
C60 N6 Zn2 126.1(2) .
C65 N7 C68 106.4(3) .
C65 N7 Zn2 127.0(2) .
C68 N7 Zn2 126.0(2) .
C70 N8 C73 107.4(3) .
C70 N8 Zn2 126.2(2) .
C73 N8 Zn2 126.0(2) .
N1 C1 C20 125.1(3) .
N1 C1 C2 109.0(3) .
C20 C1 C2 125.9(3) .
C3 C2 C1 107.5(3) .
C3 C2 H2 126.2 .
C1 C2 H2 126.2 .
C2 C3 C4 107.4(3) .
C2 C3 H3 126.3 .
C4 C3 H3 126.3 .
N1 C4 C5 125.3(3) .
N1 C4 C3 109.6(3) .
C5 C4 C3 125.1(3) .
C6 C5 C4 124.5(3) .
C6 C5 C33 116.6(3) .
C4 C5 C33 118.8(3) .
N2 C6 C5 125.3(3) .
N2 C6 C7 109.5(3) .
C5 C6 C7 124.9(3) .
C8 C7 C6 107.2(3) .
C8 C7 H7 126.4 .
C6 C7 H7 126.4 .
C7 C8 C9 107.4(3) .
C7 C8 H8 126.3 .
C9 C8 H8 126.3 .
N2 C9 C10 125.4(3) .
N2 C9 C8 109.2(3) .
C10 C9 C8 125.1(3) .
C9 C10 C11 124.6(3) .
C9 C10 C21 117.3(3) .
C11 C10 C21 117.9(3) .
N3 C11 C10 125.4(3) .
N3 C11 C12 109.4(3) .
C10 C11 C12 125.2(3) .
C13 C12 C11 107.1(3) .
C13 C12 H12 126.5 .
C11 C12 H12 126.5 .
C12 C13 C14 107.0(3) .
C12 C13 H13 126.5 .
C14 C13 H13 126.5 .
N3 C14 C15 125.7(3) .
N3 C14 C13 109.6(3) .
C15 C14 C13 124.6(3) .
C16 C15 C14 124.5(3) .
C16 C15 C49 118.4(3) .
C14 C15 C49 117.0(3) .
N4 C16 C15 124.9(3) .
N4 C16 C17 109.3(3) .
C15 C16 C17 125.7(3) .
C18 C17 C16 106.8(3) .
C18 C17 H17 126.6 .
C16 C17 H17 126.6 .
C17 C18 C19 107.5(3) .
C17 C18 H18 126.3 .
C19 C18 H18 126.3 .
N4 C19 C20 124.5(3) .
N4 C19 C18 109.4(3) .
C20 C19 C18 125.8(3) .
C1 C20 C19 125.0(3) .
C1 C20 C27 117.1(3) .
C19 C20 C27 117.9(3) .
C22 C21 C26 119.3(4) .
C22 C21 C10 120.6(3) .
C26 C21 C10 120.2(3) .
C21 C22 C23 119.5(4) .
C21 C22 H22 120.3 .
C23 C22 H22 120.3 .
C24 C23 C22 121.3(5) .
C24 C23 H23 119.3 .
C22 C23 H23 119.3 .
C23 C24 C25 119.8(4) .
C23 C24 H24 120.1 .
C25 C24 H24 120.1 .
C24 C25 C26 120.1(4) .
C24 C25 H25 119.9 .
C26 C25 H25 119.9 .
C25 C26 C21 120.0(4) .
C25 C26 H26 120.0 .
C21 C26 H26 120.0 .
C28 C27 C32 118.7(3) .
C28 C27 C20 120.9(3) .
C32 C27 C20 120.4(3) .
C27 C28 C29 120.6(4) .
C27 C28 H28 119.7 .
C29 C28 H28 119.7 .
C30 C29 C28 120.0(4) .
C30 C29 H29 120.0 .
C28 C29 H29 120.0 .
C31 C30 C29 119.7(4) .
C31 C30 H30 120.2 .
C29 C30 H30 120.2 .
C30 C31 C32 120.1(4) .
C30 C31 H31 120.0 .
C32 C31 H31 120.0 .
C31 C32 C27 121.0(4) .
C31 C32 H32 119.5 .
C27 C32 H32 119.5 .
C34 C33 C38 118.1(3) .
C34 C33 C5 123.0(3) .
C38 C33 C5 118.8(3) .
C33 C34 C35 121.6(4) .
C33 C34 H34 119.2 .
C35 C34 H34 119.2 .
C34 C35 C36 118.8(4) .
C34 C35 H35 120.6 .
C36 C35 H35 120.6 .
C37 C36 C35 121.1(4) .
C37 C36 H36 119.5 .
C35 C36 H36 119.5 .
C36 C37 C38 118.5(4) .
C36 C37 H37 120.7 .
C38 C37 H37 120.7 .
O4 C38 C33 114.2(3) .
O4 C38 C37 123.8(4) .
C33 C38 C37 121.9(4) .
O4 C39 C40 111.7(4) .
O4 C39 H39A 109.3 .
C40 C39 H39A 109.3 .
O4 C39 H39B 109.3 .
C40 C39 H39B 109.3 .
H39A C39 H39B 107.9 .
O3 C40 C39 109.2(5) .
O3 C40 H40A 109.8 .
C39 C40 H40A 109.8 .
O3 C40 H40B 109.8 .
C39 C40 H40B 109.8 .
H40A C40 H40B 108.3 .
C42 C41 C46 119.2(8) .
C42 C41 O3 121.2(7) .
C46 C41 O3 119.5(6) .
C41 C42 C43 124.7(7) .
C41 C42 H42 117.6 .
C43 C42 H42 117.6 .
C42 C43 C44 116.8(5) .
C42 C43 H43 121.6 .
C44 C43 H43 121.6 .
O2 C44 C45 124.3(6) .
O2 C44 C43 121.3(5) .
C45 C44 C43 114.3(6) .
C46 C45 C44 120.6(5) .
C46 C45 H45 119.7 .
C44 C45 H45 119.7 .
C41 C46 C45 124.2(6) .
C41 C46 H46 117.9 .
C45 C46 H46 117.9 .
O2 C47 C48 108.4(4) .
O2 C47 H47A 110.0 .
C48 C47 H47A 110.0 .
O2 C47 H47B 110.0 .
C48 C47 H47B 110.0 .
H47A C47 H47B 108.4 .
O1 C48 C47 106.0(4) .
O1 C48 H48A 110.5 .
C47 C48 H48A 110.5 .
O1 C48 H48B 110.5 .
C47 C48 H48B 110.5 .
H48A C48 H48B 108.7 .
C50 C49 C54 118.1(3) .
C50 C49 C15 121.1(3) .
C54 C49 C15 120.9(3) .
C49 C50 C51 121.9(4) .
C49 C50 H50 119.1 .
C51 C50 H50 119.1 .
C52 C51 C50 119.2(4) .
C52 C51 H51 120.4 .
C50 C51 H51 120.4 .
C51 C52 C53 120.5(4) .
C51 C52 H52 119.8 .
C53 C52 H52 119.8 .
C52 C53 C54 119.8(4) .
C52 C53 H53 120.1 .
C54 C53 H53 120.1 .
O1 C54 C53 124.1(3) .
O1 C54 C49 115.3(3) .
C53 C54 C49 120.6(3) .
N5 C55 C74 124.8(3) .
N5 C55 C56 109.5(3) .
C74 C55 C56 125.7(3) .
C57 C56 C55 107.3(3) .
C57 C56 H56 126.4 .
C55 C56 H56 126.4 .
C56 C57 C58 107.2(3) .
C56 C57 H57 126.4 .
C58 C57 H57 126.4 .
N5 C58 C59 124.9(3) .
N5 C58 C57 110.0(3) .
C59 C58 C57 125.0(3) .
C60 C59 C58 124.9(3) .
C60 C59 C87 116.7(3) .
C58 C59 C87 118.3(3) .
N6 C60 C59 125.8(3) .
N6 C60 C61 108.9(3) .
C59 C60 C61 125.1(3) .
C62 C61 C60 107.2(3) .
C62 C61 H61 126.4 .
C60 C61 H61 126.4 .
C61 C62 C63 107.4(3) .
C61 C62 H62 126.3 .
C63 C62 H62 126.3 .
N6 C63 C64 124.7(3) .
N6 C63 C62 109.6(3) .
C64 C63 C62 125.5(3) .
C63 C64 C65 125.3(3) .
C63 C64 C75 117.6(3) .
C65 C64 C75 117.1(3) .
N7 C65 C64 124.9(3) .
N7 C65 C66 109.6(3) .
C64 C65 C66 125.5(3) .
C67 C66 C65 107.2(3) .
C67 C66 H66 126.4 .
C65 C66 H66 126.4 .
C66 C67 C68 107.7(3) .
C66 C67 H67 126.1 .
C68 C67 H67 126.1 .
N7 C68 C69 125.2(3) .
N7 C68 C67 109.0(3) .
C69 C68 C67 125.7(3) .
C68 C69 C70 124.8(3) .
C68 C69 C108 117.3(3) .
C70 C69 C108 117.9(3) .
N8 C70 C69 125.1(3) .
N8 C70 C71 108.8(3) .
C69 C70 C71 125.8(3) .
C72 C71 C70 107.6(3) .
C72 C71 H71 126.2 .
C70 C71 H71 126.2 .
C71 C72 C73 107.2(3) .
C71 C72 H72 126.4 .
C73 C72 H72 126.4 .
N8 C73 C74 125.4(3) .
N8 C73 C72 108.9(3) .
C74 C73 C72 125.4(3) .
C73 C74 C55 124.6(3) .
C73 C74 C81 118.8(3) .
C55 C74 C81 116.6(3) .
C80 C75 C76 118.8(4) .
C80 C75 C64 120.0(4) .
C76 C75 C64 121.2(4) .
C77 C76 C75 121.3(5) .
C77 C76 H76 119.3 .
C75 C76 H76 119.3 .
C78 C77 C76 119.6(5) .
C78 C77 H77 120.2 .
C76 C77 H77 120.2 .
C77 C78 C79 120.8(4) .
C77 C78 H78 119.6 .
C79 C78 H78 119.6 .
C78 C79 C80 119.8(5) .
C78 C79 H79 120.1 .
C80 C79 H79 120.1 .
C75 C80 C79 119.7(5) .
C75 C80 H80 120.2 .
C79 C80 H80 120.2 .
C82 C81 C86 117.6(3) .
C82 C81 C74 121.7(3) .
C86 C81 C74 120.6(3) .
C83 C82 C81 121.4(4) .
C83 C82 H82 119.3 .
C81 C82 H82 119.3 .
C84 C83 C82 120.6(4) .
C84 C83 H83 119.7 .
C82 C83 H83 119.7 .
C83 C84 C85 119.3(4) .
C83 C84 H84 120.3 .
C85 C84 H84 120.3 .
C84 C85 C86 120.6(4) .
C84 C85 H85 119.7 .
C86 C85 H85 119.7 .
C81 C86 C85 120.5(4) .
C81 C86 H86 119.8 .
C85 C86 H86 119.8 .
C88 C87 C92 119.0(4) .
C88 C87 C59 121.7(3) .
C92 C87 C59 119.1(3) .
C87 C88 C89 120.9(4) .
C87 C88 H88 119.6 .
C89 C88 H88 119.6 .
C90 C89 C88 119.3(5) .
C90 C89 H89 120.4 .
C88 C89 H89 120.4 .
C89 C90 C91 120.9(4) .
C89 C90 H90 119.6 .
C91 C90 H90 119.6 .
C90 C91 C92 119.0(5) .
C90 C91 H91 120.5 .
C92 C91 H91 120.5 .
O6 C92 C91 121.7(4) .
O6 C92 C87 117.4(3) .
C91 C92 C87 120.9(4) .
O6 C93 C94 107.1(3) .
O6 C93 H93A 110.3 .
C94 C93 H93A 110.3 .
O6 C93 H93B 110.3 .
C94 C93 H93B 110.3 .
H93A C93 H93B 108.6 .
O5 C94 C93 106.8(3) .
O5 C94 H94A 110.4 .
C93 C94 H94A 110.4 .
O5 C94 H94B 110.4 .
C93 C94 H94B 110.4 .
H94A C94 H94B 108.6 .
O5 C95 C100 116.0(3) .
O5 C95 C96 124.8(4) .
C100 C95 C96 119.2(4) .
C97 C96 C95 119.2(4) .
C97 C96 H96 120.4 .
C95 C96 H96 120.4 .
C96 C97 C98 121.8(4) .
C96 C97 H97 119.1 .
C98 C97 H97 119.1 .
C97 C98 O7 116.4(4) .
C97 C98 C99 119.3(4) .
O7 C98 C99 124.2(4) .
C100 C99 C98 119.0(4) .
C100 C99 H99 120.5 .
C98 C99 H99 120.5 .
C99 C100 C95 121.4(4) .
C99 C100 H100 119.3 .
C95 C100 H100 119.3 .
O7 C101 C102 112.2(4) .
O7 C101 H10A 109.2 .
C102 C101 H10A 109.2 .
O7 C101 H10B 109.2 .
C102 C101 H10B 109.2 .
H10A C101 H10B 107.9 .
O8 C102 C101 108.8(3) .
O8 C102 H10C 109.9 .
C101 C102 H10C 109.9 .
O8 C102 H10D 109.9 .
C101 C102 H10D 109.9 .
H10C C102 H10D 108.3 .
O8 C103 C104 123.8(3) .
O8 C103 C108 115.9(3) .
C104 C103 C108 120.3(4) .
C105 C104 C103 120.2(4) .
C105 C104 H104 119.9 .
C103 C104 H104 119.9 .
C106 C105 C104 120.4(4) .
C106 C105 H105 119.8 .
C104 C105 H105 119.8 .
C105 C106 C107 118.9(4) .
C105 C106 H106 120.6 .
C107 C106 H106 120.5 .
C108 C107 C106 122.2(4) .
C108 C107 H107 118.9 .
C106 C107 H107 118.9 .
C107 C108 C103 118.0(3) .
C107 C108 C69 120.6(3) .
C103 C108 C69 121.5(3) .
Cl2 C109 Cl3 111.1(3) .
Cl2 C109 Cl1 111.6(3) .
Cl3 C109 Cl1 111.3(3) .
Cl2 C109 H109 107.5 .
Cl3 C109 H109 107.5 .
Cl1 C109 H109 107.5 .
C110 C112 C111 108.5(15) .
C110 C112 H11A 110.0 .
C111 C112 H11A 109.9 .
C110 C112 H11B 109.9 .
C111 C112 H11B 110.1 .
H11A C112 H11B 108.4 .
C110 C110 C112 126(2) 2_666
C110 C110 H11C 105.9 2_666
C112 C110 H11C 105.8 .
C110 C110 H11D 105.8 2_666
C112 C110 H11D 105.8 .
H11C C110 H11D 106.2 .
C112 C111 H11E 109.6 .
C112 C111 H11F 109.3 .
H11E C111 H11F 109.5 .
C112 C111 H11G 109.5 .
H11E C111 H11G 109.5 .
H11F C111 H11G 109.5 .

loop_
_geom_bond_atom_site_label_1
_geom_bond_atom_site_label_2
_geom_bond_distance
_geom_bond_site_symmetry_2
Zn1 N2 2.023(3) .
Zn1 N4 2.027(3) .
Zn1 N1 2.030(3) .
Zn1 N3 2.033(3) .
Zn2 N8 2.025(3) .
Zn2 N6 2.027(3) .
Zn2 N5 2.029(3) .
Zn2 N7 2.030(3) .
Cl1 C109 1.758(6) .
Cl2 C109 1.721(5) .
Cl3 C109 1.737(5) .
O1 C54 1.378(4) .
O1 C48 1.424(5) .
O2 C44 1.354(8) .
O2 C47 1.412(7) .
O3 C40 1.336(7) .
O3 C41 1.497(8) .
O4 C38 1.349(5) .
O4 C39 1.383(5) .
O5 C95 1.366(5) .
O5 C94 1.425(5) .
O6 C92 1.366(5) .
O6 C93 1.413(5) .
O7 C98 1.383(5) .
O7 C101 1.401(6) .
O8 C103 1.372(5) .
O8 C102 1.430(4) .
N1 C4 1.372(4) .
N1 C1 1.381(4) .
N2 C9 1.378(4) .
N2 C6 1.379(4) .
N3 C14 1.368(4) .
N3 C11 1.375(4) .
N4 C16 1.376(4) .
N4 C19 1.379(4) .
N5 C58 1.372(4) .
N5 C55 1.379(4) .
N6 C63 1.376(4) .
N6 C60 1.378(4) .
N7 C65 1.377(4) .
N7 C68 1.384(4) .
N8 C70 1.379(4) .
N8 C73 1.378(4) .
C1 C20 1.398(5) .
C1 C2 1.439(5) .
C2 C3 1.341(5) .
C2 H2 0.9500 .
C3 C4 1.433(5) .
C3 H3 0.9500 .
C4 C5 1.404(5) .
C5 C6 1.401(5) .
C5 C33 1.489(5) .
C6 C7 1.443(5) .
C7 C8 1.352(5) .
C7 H7 0.9500 .
C8 C9 1.447(5) .
C8 H8 0.9500 .
C9 C10 1.394(5) .
C10 C11 1.404(5) .
C10 C21 1.498(5) .
C11 C12 1.448(5) .
C12 C13 1.354(5) .
C12 H12 0.9500 .
C13 C14 1.449(5) .
C13 H13 0.9500 .
C14 C15 1.407(5) .
C15 C16 1.402(5) .
C15 C49 1.499(4) .
C16 C17 1.446(5) .
C17 C18 1.362(5) .
C17 H17 0.9500 .
C18 C19 1.433(4) .
C18 H18 0.9500 .
C19 C20 1.413(5) .
C20 C27 1.505(5) .
C21 C22 1.373(6) .
C21 C26 1.402(5) .
C22 C23 1.396(6) .
C22 H22 0.9500 .
C23 C24 1.364(8) .
C23 H23 0.9500 .
C24 C25 1.368(8) .
C24 H24 0.9500 .
C25 C26 1.394(6) .
C25 H25 0.9500 .
C26 H26 0.9500 .
C27 C28 1.381(5) .
C27 C32 1.387(5) .
C28 C29 1.384(5) .
C28 H28 0.9500 .
C29 C30 1.387(6) .
C29 H29 0.9500 .
C30 C31 1.372(6) .
C30 H30 0.9500 .
C31 C32 1.380(5) .
C31 H31 0.9500 .
C32 H32 0.9500 .
C33 C34 1.371(5) .
C33 C38 1.381(5) .
C34 C35 1.389(6) .
C34 H34 0.9500 .
C35 C36 1.386(7) .
C35 H35 0.9500 .
C36 C37 1.368(7) .
C36 H36 0.9500 .
C37 C38 1.390(5) .
C37 H37 0.9500 .
C39 C40 1.443(7) .
C39 H39A 0.9900 .
C39 H39B 0.9900 .
C40 H40A 0.9900 .
C40 H40B 0.9900 .
C41 C42 1.268(10) .
C41 C46 1.325(8) .
C42 C43 1.399(11) .
C42 H42 0.9500 .
C43 C44 1.498(10) .
C43 H43 0.9500 .
C44 C45 1.396(7) .
C45 C46 1.356(7) .
C45 H45 0.9500 .
C46 H46 0.9500 .
C47 C48 1.522(7) .
C47 H47A 0.9900 .
C47 H47B 0.9900 .
C48 H48A 0.9900 .
C48 H48B 0.9900 .
C49 C50 1.373(5) .
C49 C54 1.401(5) .
C50 C51 1.397(5) .
C50 H50 0.9500 .
C51 C52 1.373(6) .
C51 H51 0.9500 .
C52 C53 1.384(6) .
C52 H52 0.9500 .
C53 C54 1.389(5) .
C53 H53 0.9500 .
C55 C74 1.407(5) .
C55 C56 1.440(5) .
C56 C57 1.346(5) .
C56 H56 0.9500 .
C57 C58 1.435(5) .
C57 H57 0.9500 .
C58 C59 1.407(5) .
C59 C60 1.392(5) .
C59 C87 1.502(5) .
C60 C61 1.454(4) .
C61 C62 1.347(5) .
C61 H61 0.9500 .
C62 C63 1.439(5) .
C62 H62 0.9500 .
C63 C64 1.402(5) .
C64 C65 1.402(5) .
C64 C75 1.505(5) .
C65 C66 1.439(5) .
C66 C67 1.348(5) .
C66 H66 0.9500 .
C67 C68 1.439(5) .
C67 H67 0.9500 .
C68 C69 1.395(5) .
C69 C70 1.401(5) .
C69 C108 1.495(5) .
C70 C71 1.445(5) .
C71 C72 1.356(5) .
C71 H71 0.9500 .
C72 C73 1.449(5) .
C72 H72 0.9500 .
C73 C74 1.402(5) .
C74 C81 1.499(5) .
C75 C80 1.380(6) .
C75 C76 1.391(5) .
C76 C77 1.378(6) .
C76 H76 0.9500 .
C77 C78 1.366(8) .
C77 H77 0.9500 .
C78 C79 1.370(9) .
C78 H78 0.9500 .
C79 C80 1.410(6) .
C79 H79 0.9500 .
C80 H80 0.9500 .
C81 C82 1.382(5) .
C81 C86 1.389(5) .
C82 C83 1.377(5) .
C82 H82 0.9500 .
C83 C84 1.365(6) .
C83 H83 0.9500 .
C84 C85 1.368(6) .
C84 H84 0.9500 .
C85 C86 1.391(5) .
C85 H85 0.9500 .
C86 H86 0.9500 .
C87 C88 1.379(5) .
C87 C92 1.393(5) .
C88 C89 1.391(6) .
C88 H88 0.9500 .
C89 C90 1.380(8) .
C89 H89 0.9500 .
C90 C91 1.389(7) .
C90 H90 0.9500 .
C91 C92 1.385(5) .
C91 H91 0.9500 .
C93 C94 1.498(6) .
C93 H93A 0.9900 .
C93 H93B 0.9900 .
C94 H94A 0.9900 .
C94 H94B 0.9900 .
C95 C100 1.385(6) .
C95 C96 1.397(6) .
C96 C97 1.365(6) .
C96 H96 0.9500 .
C97 C98 1.380(6) .
C97 H97 0.9500 .
C98 C99 1.396(6) .
C99 C100 1.376(6) .
C99 H99 0.9500 .
C100 H100 0.9500 .
C101 C102 1.514(6) .
C101 H10A 0.9900 .
C101 H10B 0.9900 .
C102 H10C 0.9900 .
C102 H10D 0.9900 .
C103 C104 1.390(5) .
C103 C108 1.404(5) .
C104 C105 1.383(6) .
C104 H104 0.9500 .
C105 C106 1.380(6) .
C105 H105 0.9500 .
C106 C107 1.391(5) .
C106 H106 0.9500 .
C107 C108 1.379(5) .
C107 H107 0.9500 .
C109 H109 1.0000 .
C112 C110 1.51(2) .
C112 C111 1.53(2) .
C112 H11A 0.9900 .
C112 H11B 0.9900 .
C110 C110 1.45(3) 2_666
C110 H11C 0.9900 .
C110 H11D 0.9900 .
C111 H11E 0.9801 .
C111 H11F 0.9801 .
C111 H11G 0.9801 .

loop_
_geom_torsion_atom_site_label_1
_geom_torsion_atom_site_label_2
_geom_torsion_atom_site_label_3
_geom_torsion_atom_site_label_4
_geom_torsion
_geom_torsion_site_symmetry_4
N2 Zn1 N1 C4 6.5(3) .
N4 Zn1 N1 C4 -173.4(3) .
N2 Zn1 N1 C1 177.7(3) .
N4 Zn1 N1 C1 -2.2(3) .
N1 Zn1 N2 C9 -178.7(3) .
N3 Zn1 N2 C9 -8.2(3) .
N1 Zn1 N2 C6 5.7(3) .
N3 Zn1 N2 C6 176.2(3) .
N2 Zn1 N3 C14 -171.1(3) .
N4 Zn1 N3 C14 8.8(3) .
N2 Zn1 N3 C11 -2.5(3) .
N4 Zn1 N3 C11 177.4(3) .
N1 Zn1 N4 C16 176.3(3) .
N3 Zn1 N4 C16 5.8(3) .
N1 Zn1 N4 C19 -12.0(3) .
N3 Zn1 N4 C19 177.5(3) .
N8 Zn2 N5 C58 173.7(3) .
N6 Zn2 N5 C58 -6.3(3) .
N8 Zn2 N5 C55 0.7(3) .
N6 Zn2 N5 C55 -179.3(3) .
N5 Zn2 N6 C63 179.4(3) .
N5 Zn2 N6 C60 -4.8(3) .
N7 Zn2 N6 C60 -175.0(3) .
N8 Zn2 N7 C65 -179.1(3) .
N6 Zn2 N7 C65 0.9(3) .
N8 Zn2 N7 C68 -8.9(3) .
N5 Zn2 N8 C70 -175.6(3) .
N7 Zn2 N8 C70 -5.3(3) .
N5 Zn2 N8 C73 12.5(3) .
N7 Zn2 N8 C73 -177.3(3) .
C4 N1 C1 C20 -175.5(3) .
Zn1 N1 C1 C20 11.9(5) .
C4 N1 C1 C2 2.7(4) .
Zn1 N1 C1 C2 -170.0(2) .
N1 C1 C2 C3 -1.2(4) .
C20 C1 C2 C3 177.0(3) .
C1 C2 C3 C4 -0.8(4) .
C1 N1 C4 C5 174.4(3) .
Zn1 N1 C4 C5 -13.0(5) .
C1 N1 C4 C3 -3.2(4) .
Zn1 N1 C4 C3 169.5(2) .
C2 C3 C4 N1 2.5(4) .
C2 C3 C4 C5 -175.1(3) .
N1 C4 C5 C6 6.0(6) .
C3 C4 C5 C6 -176.8(3) .
N1 C4 C5 C33 -178.8(3) .
C3 C4 C5 C33 -1.6(5) .
C9 N2 C6 C5 170.5(3) .
Zn1 N2 C6 C5 -13.2(5) .
C9 N2 C6 C7 -3.4(4) .
Zn1 N2 C6 C7 172.9(2) .
C4 C5 C6 N2 7.8(6) .
C33 C5 C6 N2 -167.5(3) .
C4 C5 C6 C7 -179.2(3) .
C33 C5 C6 C7 5.5(5) .
N2 C6 C7 C8 2.3(4) .
C5 C6 C7 C8 -171.6(3) .
C6 C7 C8 C9 -0.3(4) .
C6 N2 C9 C10 -171.2(3) .
Zn1 N2 C9 C10 12.5(5) .
C6 N2 C9 C8 3.3(4) .
Zn1 N2 C9 C8 -173.1(2) .
C7 C8 C9 N2 -1.9(4) .
C7 C8 C9 C10 172.6(3) .
N2 C9 C10 C11 -4.0(6) .
C8 C9 C10 C11 -177.5(3) .
N2 C9 C10 C21 171.1(3) .
C8 C9 C10 C21 -2.4(5) .
C14 N3 C11 C10 -179.2(3) .
Zn1 N3 C11 C10 10.5(5) .
C14 N3 C11 C12 1.5(4) .
Zn1 N3 C11 C12 -168.9(2) .
C9 C10 C11 N3 -8.2(6) .
C21 C10 C11 N3 176.7(3) .
C9 C10 C11 C12 171.0(3) .
C21 C10 C11 C12 -4.1(5) .
N3 C11 C12 C13 -0.5(4) .
C10 C11 C12 C13 -179.8(3) .
C11 C12 C13 C14 -0.6(4) .
C11 N3 C14 C15 174.2(3) .
Zn1 N3 C14 C15 -15.4(5) .
C11 N3 C14 C13 -1.9(4) .
Zn1 N3 C14 C13 168.6(2) .
C12 C13 C14 N3 1.6(4) .
C12 C13 C14 C15 -174.6(3) .
N3 C14 C15 C16 5.5(5) .
C13 C14 C15 C16 -179.0(3) .
N3 C14 C15 C49 -175.1(3) .
C13 C14 C15 C49 0.4(5) .
C19 N4 C16 C15 171.1(3) .
Zn1 N4 C16 C15 -15.9(5) .
C19 N4 C16 C17 -4.4(4) .
Zn1 N4 C16 C17 168.6(2) .
C14 C15 C16 N4 11.2(5) .
C49 C15 C16 N4 -168.2(3) .
C14 C15 C16 C17 -174.0(3) .
C49 C15 C16 C17 6.5(5) .
N4 C16 C17 C18 2.4(4) .
C15 C16 C17 C18 -173.0(3) .
C16 C17 C18 C19 0.6(4) .
C16 N4 C19 C20 -168.7(3) .
Zn1 N4 C19 C20 18.3(5) .
C16 N4 C19 C18 4.7(4) .
Zn1 N4 C19 C18 -168.3(2) .
C17 C18 C19 N4 -3.3(4) .
C17 C18 C19 C20 170.0(3) .
N1 C1 C20 C19 -8.5(6) .
C2 C1 C20 C19 173.6(3) .
N1 C1 C20 C27 174.1(3) .
C2 C1 C20 C27 -3.7(5) .
N4 C19 C20 C1 -7.4(5) .
C18 C19 C20 C1 -179.8(3) .
N4 C19 C20 C27 169.9(3) .
C18 C19 C20 C27 -2.5(5) .
C9 C10 C21 C22 114.8(4) .
C11 C10 C21 C22 -69.8(5) .
C9 C10 C21 C26 -65.2(4) .
C11 C10 C21 C26 110.3(4) .
C26 C21 C22 C23 1.0(6) .
C10 C21 C22 C23 -178.9(4) .
C21 C22 C23 C24 -1.5(7) .
C22 C23 C24 C25 1.6(8) .
C23 C24 C25 C26 -1.3(7) .
C24 C25 C26 C21 0.9(6) .
C22 C21 C26 C25 -0.8(6) .
C10 C21 C26 C25 179.2(3) .
C1 C20 C27 C28 111.8(4) .
C19 C20 C27 C28 -65.7(5) .
C1 C20 C27 C32 -65.5(5) .
C19 C20 C27 C32 117.0(4) .
C32 C27 C28 C29 0.0(6) .
C20 C27 C28 C29 -177.3(4) .
C27 C28 C29 C30 -1.3(6) .
C28 C29 C30 C31 1.6(7) .
C29 C30 C31 C32 -0.4(7) .
C30 C31 C32 C27 -0.9(7) .
C28 C27 C32 C31 1.1(6) .
C20 C27 C32 C31 178.4(4) .
C6 C5 C33 C34 -85.1(5) .
C4 C5 C33 C34 99.4(5) .
C6 C5 C33 C38 91.0(5) .
C4 C5 C33 C38 -84.6(5) .
C38 C33 C34 C35 0.5(7) .
C5 C33 C34 C35 176.6(4) .
C33 C34 C35 C36 0.5(8) .
C34 C35 C36 C37 -0.2(8) .
C35 C36 C37 C38 -0.9(8) .
C39 O4 C38 C33 -170.0(5) .
C39 O4 C38 C37 7.9(9) .
C34 C33 C38 O4 176.2(5) .
C5 C33 C38 O4 -0.1(6) .
C34 C33 C38 C37 -1.7(7) .
C5 C33 C38 C37 -178.0(4) .
C36 C37 C38 O4 -175.8(5) .
C36 C37 C38 C33 2.0(7) .
C38 O4 C39 C40 167.0(6) .
C41 O3 C40 C39 -143.5(5) .
O4 C39 C40 O3 60.7(7) .
C40 O3 C41 C42 58.3(7) .
C40 O3 C41 C46 -117.5(6) .
C46 C41 C42 C43 -3.3(10) .
O3 C41 C42 C43 -179.1(5) .
C41 C42 C43 C44 4.0(9) .
C47 O2 C44 C45 -44.5(8) .
C47 O2 C44 C43 138.1(5) .
C42 C43 C44 O2 174.6(5) .
C42 C43 C44 C45 -3.1(7) .
O2 C44 C45 C46 -175.6(5) .
C43 C44 C45 C46 2.1(6) .
C42 C41 C46 C45 1.9(9) .
O3 C41 C46 C45 177.9(5) .
C44 C45 C46 C41 -1.5(8) .
C44 O2 C47 C48 -139.9(5) .
C54 O1 C48 C47 176.2(3) .
O2 C47 C48 O1 63.2(5) .
C16 C15 C49 C50 -76.4(4) .
C14 C15 C49 C50 104.1(4) .
C16 C15 C49 C54 105.0(4) .
C14 C15 C49 C54 -74.5(4) .
C54 C49 C50 C51 0.8(6) .
C15 C49 C50 C51 -177.8(3) .
C49 C50 C51 C52 0.1(6) .
C50 C51 C52 C53 -0.6(6) .
C51 C52 C53 C54 0.3(6) .
C48 O1 C54 C53 -14.0(5) .
C48 O1 C54 C49 167.7(3) .
C52 C53 C54 O1 -177.6(3) .
C52 C53 C54 C49 0.6(5) .
C50 C49 C54 O1 177.2(3) .
C15 C49 C54 O1 -4.2(5) .
C50 C49 C54 C53 -1.1(5) .
C15 C49 C54 C53 177.5(3) .
C58 N5 C55 C74 175.7(3) .
Zn2 N5 C55 C74 -10.1(5) .
C58 N5 C55 C56 -2.5(4) .
Zn2 N5 C55 C56 171.7(2) .
N5 C55 C56 C57 1.9(4) .
C74 C55 C56 C57 -176.3(3) .
C55 C56 C57 C58 -0.5(4) .
C55 N5 C58 C59 -173.5(3) .
Zn2 N5 C58 C59 12.2(5) .
C55 N5 C58 C57 2.2(4) .
Zn2 N5 C58 C57 -172.1(2) .
C56 C57 C58 N5 -1.0(4) .
C56 C57 C58 C59 174.6(3) .
N5 C58 C59 C60 -6.1(6) .
C57 C58 C59 C60 178.8(3) .
N5 C58 C59 C87 176.9(3) .
C57 C58 C59 C87 1.9(5) .
C63 N6 C60 C59 -172.1(3) .
Zn2 N6 C60 C59 11.5(5) .
C63 N6 C60 C61 3.0(4) .
Zn2 N6 C60 C61 -173.5(2) .
C58 C59 C60 N6 -6.5(6) .
C87 C59 C60 N6 170.5(3) .
C58 C59 C60 C61 179.2(3) .
C87 C59 C60 C61 -3.8(5) .
N6 C60 C61 C62 -1.6(4) .
C59 C60 C61 C62 173.5(3) .
C60 C61 C62 C63 -0.4(4) .
C60 N6 C63 C64 171.4(3) .
Zn2 N6 C63 C64 -12.2(5) .
C60 N6 C63 C62 -3.2(4) .
Zn2 N6 C63 C62 173.2(2) .
C61 C62 C63 N6 2.3(4) .
C61 C62 C63 C64 -172.3(3) .
N6 C63 C64 C65 2.5(6) .
C62 C63 C64 C65 176.3(3) .
N6 C63 C64 C75 -175.3(3) .
C62 C63 C64 C75 -1.5(5) .
C68 N7 C65 C64 179.1(3) .
Zn2 N7 C65 C64 -9.2(5) .
C68 N7 C65 C66 -1.4(4) .
Zn2 N7 C65 C66 170.3(2) .
C63 C64 C65 N7 8.8(6) .
C75 C64 C65 N7 -173.5(3) .
C63 C64 C65 C66 -170.6(3) .
C75 C64 C65 C66 7.1(5) .
N7 C65 C66 C67 0.1(4) .
C64 C65 C66 C67 179.6(3) .
C65 C66 C67 C68 1.2(4) .
C65 N7 C68 C69 -173.6(3) .
Zn2 N7 C68 C69 14.5(5) .
C65 N7 C68 C67 2.2(4) .
Zn2 N7 C68 C67 -169.7(2) .
C66 C67 C68 N7 -2.2(4) .
C66 C67 C68 C69 173.6(3) .
N7 C68 C69 C70 -3.8(6) .
C67 C68 C69 C70 -178.9(3) .
N7 C68 C69 C108 176.7(3) .
C67 C68 C69 C108 1.6(5) .
C73 N8 C70 C69 -170.8(3) .
Zn2 N8 C70 C69 16.1(5) .
C73 N8 C70 C71 3.1(4) .
Zn2 N8 C70 C71 -170.0(2) .
C68 C69 C70 N8 -12.5(6) .
C108 C69 C70 N8 167.0(3) .
C68 C69 C70 C71 174.7(3) .
C108 C69 C70 C71 -5.9(5) .
N8 C70 C71 C72 -0.6(4) .
C69 C70 C71 C72 173.2(3) .
C70 C71 C72 C73 -2.0(4) .
C70 N8 C73 C74 168.7(3) .
Zn2 N8 C73 C74 -18.1(5) .
C70 N8 C73 C72 -4.3(4) .
Zn2 N8 C73 C72 168.8(2) .
C71 C72 C73 N8 4.0(4) .
C71 C72 C73 C74 -169.1(3) .
N8 C73 C74 C55 7.0(6) .
C72 C73 C74 C55 178.9(3) .
N8 C73 C74 C81 -169.9(3) .
C72 C73 C74 C81 2.0(5) .
N5 C55 C74 C73 8.0(6) .
C56 C55 C74 C73 -174.2(3) .
N5 C55 C74 C81 -175.1(3) .
C56 C55 C74 C81 2.8(5) .
C63 C64 C75 C80 -115.9(4) .
C65 C64 C75 C80 66.2(5) .
C63 C64 C75 C76 65.0(5) .
C65 C64 C75 C76 -112.9(4) .
C80 C75 C76 C77 -0.6(6) .
C64 C75 C76 C77 178.5(4) .
C75 C76 C77 C78 0.6(6) .
C76 C77 C78 C79 -0.3(7) .
C77 C78 C79 C80 0.0(8) .
C76 C75 C80 C79 0.3(6) .
C64 C75 C80 C79 -178.8(4) .
C78 C79 C80 C75 0.0(7) .
C73 C74 C81 C82 62.4(5) .
C55 C74 C81 C82 -114.8(4) .
C73 C74 C81 C86 -120.6(4) .
C55 C74 C81 C86 62.3(5) .
C86 C81 C82 C83 -1.9(7) .
C74 C81 C82 C83 175.2(4) .
C81 C82 C83 C84 2.7(8) .
C82 C83 C84 C85 -2.2(8) .
C83 C84 C85 C86 0.9(7) .
C82 C81 C86 C85 0.6(6) .
C74 C81 C86 C85 -176.6(4) .
C84 C85 C86 C81 -0.1(7) .
C60 C59 C87 C88 70.9(5) .
C58 C59 C87 C88 -111.9(4) .
C60 C59 C87 C92 -103.8(4) .
C58 C59 C87 C92 73.4(4) .
C92 C87 C88 C89 2.3(6) .
C59 C87 C88 C89 -172.4(4) .
C87 C88 C89 C90 0.1(7) .
C88 C89 C90 C91 -1.7(8) .
C89 C90 C91 C92 0.8(8) .
C93 O6 C92 C91 -54.7(5) .
C93 O6 C92 C87 127.3(4) .
C90 C91 C92 O6 -176.3(4) .
C90 C91 C92 C87 1.6(7) .
C88 C87 C92 O6 174.8(3) .
C59 C87 C92 O6 -10.3(5) .
C88 C87 C92 C91 -3.2(6) .
C59 C87 C92 C91 171.7(4) .
C92 O6 C93 C94 -160.1(3) .
C95 O5 C94 C93 175.1(3) .
O6 C93 C94 O5 66.4(4) .
C94 O5 C95 C100 -173.6(4) .
C94 O5 C95 C96 4.7(6) .
O5 C95 C96 C97 -178.0(4) .
C100 C95 C96 C97 0.3(6) .
C95 C96 C97 C98 -0.9(6) .
C96 C97 C98 O7 -176.1(4) .
C96 C97 C98 C99 0.1(6) .
C101 O7 C98 C97 -156.2(4) .
C101 O7 C98 C99 27.8(6) .
C97 C98 C99 C100 1.3(6) .
O7 C98 C99 C100 177.1(4) .
C98 C99 C100 C95 -1.9(6) .
O5 C95 C100 C99 179.5(4) .
C96 C95 C100 C99 1.1(6) .
C98 O7 C101 C102 -115.9(4) .
C103 O8 C102 C101 163.2(3) .
O7 C101 C102 O8 74.2(4) .
C102 O8 C103 C104 5.2(5) .
C102 O8 C103 C108 -173.8(3) .
O8 C103 C104 C105 -177.9(3) .
C108 C103 C104 C105 1.1(5) .
C103 C104 C105 C106 -0.3(6) .
C104 C105 C106 C107 -0.2(6) .
C105 C106 C107 C108 -0.1(6) .
C106 C107 C108 C103 0.8(6) .
C106 C107 C108 C69 -178.5(4) .
O8 C103 C108 C107 177.7(3) .
C104 C103 C108 C107 -1.4(5) .
O8 C103 C108 C69 -3.0(5) .
C104 C103 C108 C69 178.0(3) .
C68 C69 C108 C107 -109.8(4) .
C70 C69 C108 C107 70.7(5) .
C68 C69 C108 C103 70.9(4) .
C70 C69 C108 C103 -108.6(4) .
C111 C112 C110 C110 -177(2) 2_666
